data_9012595
loop_
_publ_author_name
'Zhukova, T. B.'
'Zaslavskii, A. I.'

_publ_section_title
;
 X-ray structure determination of PbBi4Te7
;
_journal_name_full 'Zhurnal Strukturnoi Khimii'
_journal_page_first 462
_journal_page_last 468
_journal_volume 11
_journal_year 1970
_chemical_compound_source Synthetic
_chemical_formula_sum 'Bi2.28 Pb0.57 Te4'
_chemical_name_mineral Rucklidgeite
_space_group_IT_number 166
_symmetry_space_group_name_Hall '-R 3 2"'
_symmetry_space_group_name_H-M 'R -3 m :H'
_cell_angle_alpha 90
_cell_angle_beta 90
_cell_angle_gamma 120
_cell_length_a 4.45
_cell_length_b 4.45
_cell_length_c 41.532
_cell_formula_units_Z 3
_cell_volume 712.252
_database_code_amcsd 0015894
_exptl_crystal_density_diffrn 7.728
_cod_original_sg_symbol_H-M 'R -3 m'
_cod_original_formula_sum 'Pb.57 Bi2.28 Te4'
_cod_database_code 9012595

loop_
_space_group_symop_operation_xyz
x,y,z
2/3+x,1/3+y,1/3+z
1/3+x,2/3+y,2/3+z
x,x-y,z
2/3+x,1/3+x-y,1/3+z
1/3+x,2/3+x-y,2/3+z
y,x,-z
2/3+y,1/3+x,1/3-z
1/3+y,2/3+x,2/3-z
-x+y,y,z
2/3-x+y,1/3+y,1/3+z
1/3-x+y,2/3+y,2/3+z
-x,-x+y,-z
2/3-x,1/3-x+y,1/3-z
1/3-x,2/3-x+y,2/3-z
-y,-x,z
2/3-y,1/3-x,1/3+z
1/3-y,2/3-x,2/3+z
x-y,-y,-z
2/3+x-y,1/3-y,1/3-z
1/3+x-y,2/3-y,2/3-z
y,-x+y,-z
2/3+y,1/3-x+y,1/3-z
1/3+y,2/3-x+y,2/3-z
-x+y,-x,z
2/3-x+y,1/3-x,1/3+z
1/3-x+y,2/3-x,2/3+z
-x,-y,-z
2/3-x,1/3-y,1/3-z
1/3-x,2/3-y,2/3-z
-y,x-y,z
2/3-y,1/3+x-y,1/3+z
1/3-y,2/3+x-y,2/3+z
x-y,x,-z
2/3+x-y,1/3+x,1/3-z
1/3+x-y,2/3+x,2/3-z

loop_
_atom_site_label
_atom_site_fract_x
_atom_site_fract_y
_atom_site_fract_z
_atom_site_occupancy
Pb1 0.00000 0.00000 0.00000 0.19000
Bi1 0.00000 0.00000 0.00000 0.76000
Pb2 0.00000 0.00000 0.42900 0.19000
Bi2 0.00000 0.00000 0.42900 0.76000
Te1 0.00000 0.00000 0.28800 1.00000
Te2 0.00000 0.00000 0.13600 1.00000

loop_
_cod_related_entry_id
_cod_related_entry_database
_cod_related_entry_code
1 AMCSD 0015894
